data_1546610
loop_
_publ_author_name
'Yu, Hui'
'Gao, Bao'
'Hu, Bin'
'Huang, Hanmin'

_publ_section_title
;
 Charge-Transfer Complex Promoted C-N Bond Activation for Ni-Catalyzed
 Carbonylation.
;
_journal_issue 13
_journal_name_full 'Organic letters'
_journal_page_first 3520
_journal_page_last 3523
_journal_paper_doi 10.1021/acs.orglett.7b01488
_journal_volume 19
_journal_year 2017
_chemical_formula_sum 'C12 H19 N O S'
_chemical_formula_weight 225.34
_chemical_name_systematic
; 
 ? 
;
_space_group_IT_number 19
_symmetry_cell_setting orthorhombic
_symmetry_space_group_name_Hall 'P 2ac 2ab'
_symmetry_space_group_name_H-M 'P 21 21 21'
_atom_sites_solution_hydrogens geom
_atom_sites_solution_primary direct
_atom_sites_solution_secondary difmap
_audit_creation_method SHELXL-97
_cell_angle_alpha 90.00
_cell_angle_beta 90.00
_cell_angle_gamma 90.00
_cell_formula_units_Z 4
_cell_length_a 8.0355(18)
_cell_length_b 10.362(2)
_cell_length_c 15.234(3)
_cell_measurement_reflns_used 3735
_cell_measurement_temperature 296(2)
_cell_measurement_theta_max 26.21
_cell_measurement_theta_min 2.38
_cell_volume 1268.4(5)
_computing_cell_refinement 'Bruker SMART'
_computing_data_collection 'Bruker SMART APEX II'
_computing_data_reduction 'Bruker SMART'
_computing_structure_refinement 'SHELXL-97 (Sheldrick, 2008)'
_computing_structure_solution 'SHELXS-97 (Sheldrick, 2008)'
_diffrn_ambient_temperature 296(2)
_diffrn_measured_fraction_theta_full 1.000
_diffrn_measured_fraction_theta_max 1.000
_diffrn_measurement_device_type 'Bruker APEX II area detector'
_diffrn_measurement_method '\w scans'
_diffrn_radiation_monochromator graphite
_diffrn_radiation_source 'fine-focus sealed tube'
_diffrn_radiation_type MoK\a
_diffrn_radiation_wavelength 0.71073
_diffrn_reflns_av_R_equivalents 0.0238
_diffrn_reflns_av_sigmaI/netI 0.0277
_diffrn_reflns_limit_h_max 9
_diffrn_reflns_limit_h_min -9
_diffrn_reflns_limit_k_max 12
_diffrn_reflns_limit_k_min -10
_diffrn_reflns_limit_l_max 16
_diffrn_reflns_limit_l_min -18
_diffrn_reflns_number 6456
_diffrn_reflns_theta_full 25.00
_diffrn_reflns_theta_max 25.00
_diffrn_reflns_theta_min 2.38
_exptl_absorpt_coefficient_mu 0.231
_exptl_absorpt_correction_T_max 0.9552
_exptl_absorpt_correction_T_min 0.9338
_exptl_absorpt_correction_type multi-scan
_exptl_absorpt_process_details SADABS
_exptl_crystal_colour yellow
_exptl_crystal_density_diffrn 1.180
_exptl_crystal_density_method 'not measured'
_exptl_crystal_description block
_exptl_crystal_F_000 488
_exptl_crystal_size_max 0.30
_exptl_crystal_size_mid 0.28
_exptl_crystal_size_min 0.20
_refine_diff_density_max 0.196
_refine_diff_density_min -0.190
_refine_diff_density_rms 0.038
_refine_ls_abs_structure_details 'Flack H D (1983), Acta Cryst. A39, 876-881'
_refine_ls_abs_structure_Flack -0.03(12)
_refine_ls_extinction_coef 0.030(4)
_refine_ls_extinction_expression Fc^*^=kFc[1+0.001xFc^2^\l^3^/sin(2\q)]^-1/4^
_refine_ls_extinction_method SHELXL
_refine_ls_goodness_of_fit_ref 1.094
_refine_ls_hydrogen_treatment mixed
_refine_ls_matrix_type full
_refine_ls_number_parameters 141
_refine_ls_number_reflns 2231
_refine_ls_number_restraints 23
_refine_ls_restrained_S_all 1.231
_refine_ls_R_factor_all 0.0415
_refine_ls_R_factor_gt 0.0389
_refine_ls_shift/su_max 0.000
_refine_ls_shift/su_mean 0.000
_refine_ls_structure_factor_coef Fsqd
_refine_ls_weighting_details 'calc w=1/[\s^2^(Fo^2^)+(0.0500P)^2^+0.2900P] where P=(Fo^2^+2Fc^2^)/3'
_refine_ls_weighting_scheme calc
_refine_ls_wR_factor_gt 0.1034
_refine_ls_wR_factor_ref 0.1054
_reflns_number_gt 2095
_reflns_number_total 2231
_reflns_threshold_expression >2sigma(I)
_cod_data_source_file ol7b01488_si_003.cif
_cod_data_source_block 1
_cod_depositor_comments
;
The following automatic conversions were performed:

'_symmetry_cell_setting' value 'Orthorhombic' changed to
'orthorhombic' according to
/home/data/users/saulius/crontab/automatic-downloads/rss-feeds/ACS/lib/dictionaries/cif_core.dic
dictionary named 'cif_core.dic' version 2.4.2 from 2011-04-26.

'_exptl_absorpt_correction_type' value 'Multi-scan' changed to
'multi-scan' according to
/home/data/users/saulius/crontab/automatic-downloads/rss-feeds/ACS/lib/dictionaries/cif_core.dic
dictionary named 'cif_core.dic' version 2.4.2 from 2011-04-26.

Automatic conversion script
Id: cif_fix_values 4973 2017-02-22 13:04:09Z antanas 

 Adding full bibliography for 1546610.cif.
;
_cod_original_sg_symbol_H-M P2(1)2(1)2(1)
_cod_database_code 1546610

loop_
_symmetry_equiv_pos_as_xyz
'x, y, z'
'x+1/2, -y+1/2, -z'
'-x, y+1/2, -z+1/2'
'-x+1/2, -y, z+1/2'

loop_
_atom_site_label
_atom_site_type_symbol
_atom_site_fract_x
_atom_site_fract_y
_atom_site_fract_z
_atom_site_U_iso_or_equiv
_atom_site_adp_type
_atom_site_occupancy
_atom_site_symmetry_multiplicity
_atom_site_calc_flag
_atom_site_refinement_flags
S1 S 0.82840(11) 0.83406(8) 0.21284(6) 0.0772(3) Uani 1 1 d U
O1 O 0.3973(2) 0.85494(18) 0.27792(13) 0.0597(5) Uani 1 1 d .
N1 N 0.5167(2) 0.99728(17) 0.36906(11) 0.0422(4) Uani 1 1 d .
C1 C 1.0254(4) 0.8881(4) 0.1978(2) 0.0803(6) Uani 1 1 d U
H1 H 1.1187 0.8350 0.1991 0.096 Uiso 1 1 calc R
C3 C 0.8749(4) 1.0720(3) 0.18455(17) 0.0625(6) Uani 1 1 d U
H3 H 0.8575 1.1596 0.1750 0.075 Uiso 1 1 calc R
C2 C 1.0321(4) 1.0134(4) 0.1841(2) 0.0768(6) Uani 1 1 d U
H2 H 1.1308 1.0583 0.1751 0.092 Uiso 1 1 calc R
C4 C 0.7490(3) 0.9849(3) 0.20082(15) 0.0521(6) Uani 1 1 d .
C5 C 0.5671(3) 1.0115(2) 0.20982(15) 0.0492(6) Uani 1 1 d .
H5A H 0.5108 0.9816 0.1573 0.059 Uiso 1 1 calc R
H5B H 0.5507 1.1041 0.2137 0.059 Uiso 1 1 calc R
C6 C 0.4870(3) 0.9482(2) 0.28914(15) 0.0438(5) Uani 1 1 d .
C7 C 0.4339(3) 0.9405(2) 0.44619(17) 0.0518(6) Uani 1 1 d .
H7 H 0.4757 0.9880 0.4973 0.062 Uiso 1 1 calc R
C9 C 0.4782(4) 0.8009(3) 0.4615(2) 0.0716(8) Uani 1 1 d .
H9A H 0.4222 0.7480 0.4191 0.107 Uiso 1 1 calc R
H9B H 0.4443 0.7760 0.5195 0.107 Uiso 1 1 calc R
H9C H 0.5963 0.7899 0.4557 0.107 Uiso 1 1 calc R
C8 C 0.2481(4) 0.9635(3) 0.4439(2) 0.0723(8) Uani 1 1 d .
H8A H 0.2267 1.0532 0.4328 0.108 Uiso 1 1 calc R
H8B H 0.2003 0.9396 0.4993 0.108 Uiso 1 1 calc R
H8C H 0.1992 0.9124 0.3981 0.108 Uiso 1 1 calc R
C11 C 0.7902(4) 1.0495(3) 0.4307(2) 0.0743(9) Uani 1 1 d .
H11A H 0.7610 1.0167 0.4876 0.111 Uiso 1 1 calc R
H11B H 0.8704 1.1175 0.4370 0.111 Uiso 1 1 calc R
H11C H 0.8368 0.9813 0.3959 0.111 Uiso 1 1 calc R
C12 C 0.5615(4) 1.2117(3) 0.43696(19) 0.0651(8) Uani 1 1 d .
H12A H 0.4559 1.2342 0.4119 0.098 Uiso 1 1 calc R
H12B H 0.6347 1.2848 0.4344 0.098 Uiso 1 1 calc R
H12C H 0.5463 1.1862 0.4970 0.098 Uiso 1 1 calc R
C10 C 0.6364(3) 1.1015(2) 0.38613(16) 0.0486(6) Uani 1 1 d .
H10 H 0.6711 1.1357 0.3290 0.058 Uiso 1 1 calc R

loop_
_atom_site_aniso_label
_atom_site_aniso_U_11
_atom_site_aniso_U_22
_atom_site_aniso_U_33
_atom_site_aniso_U_23
_atom_site_aniso_U_13
_atom_site_aniso_U_12
S1 0.0781(5) 0.0697(5) 0.0839(5) -0.0035(4) -0.0012(4) 0.0210(4)
O1 0.0602(10) 0.0569(10) 0.0620(11) -0.0120(9) -0.0116(9) -0.0110(9)
N1 0.0446(10) 0.0413(10) 0.0408(9) -0.0024(8) -0.0022(8) -0.0003(8)
C1 0.0685(11) 0.1009(13) 0.0713(13) -0.0074(13) 0.0018(12) 0.0230(11)
C3 0.0604(13) 0.0774(15) 0.0495(12) -0.0030(11) 0.0045(11) 0.0002(12)
C2 0.0655(12) 0.1017(14) 0.0633(12) -0.0069(13) 0.0031(11) 0.0061(12)
C4 0.0589(14) 0.0607(15) 0.0369(11) -0.0043(11) -0.0042(10) 0.0097(12)
C5 0.0548(13) 0.0514(13) 0.0414(11) -0.0015(11) -0.0072(11) 0.0075(10)
C6 0.0406(11) 0.0413(11) 0.0496(12) -0.0041(10) -0.0078(10) 0.0057(10)
C7 0.0612(15) 0.0470(13) 0.0471(13) -0.0007(10) 0.0012(11) -0.0066(12)
C9 0.088(2) 0.0538(16) 0.0733(18) 0.0125(14) -0.0076(17) -0.0034(16)
C8 0.0630(17) 0.0700(19) 0.084(2) -0.0015(16) 0.0203(15) -0.0011(15)
C11 0.0595(17) 0.0777(19) 0.086(2) -0.0141(16) -0.0197(15) -0.0062(16)
C12 0.089(2) 0.0428(14) 0.0636(16) -0.0099(12) 0.0039(15) -0.0021(14)
C10 0.0556(14) 0.0454(12) 0.0448(12) -0.0058(10) -0.0003(11) -0.0087(10)

loop_
_atom_type_symbol
_atom_type_description
_atom_type_scat_dispersion_real
_atom_type_scat_dispersion_imag
_atom_type_scat_source
C C 0.0033 0.0016 'International Tables Vol C Tables 4.2.6.8 and 6.1.1.4'
H H 0.0000 0.0000 'International Tables Vol C Tables 4.2.6.8 and 6.1.1.4'
N N 0.0061 0.0033 'International Tables Vol C Tables 4.2.6.8 and 6.1.1.4'
O O 0.0106 0.0060 'International Tables Vol C Tables 4.2.6.8 and 6.1.1.4'
S S 0.1246 0.1234 'International Tables Vol C Tables 4.2.6.8 and 6.1.1.4'

loop_
_geom_angle_atom_site_label_1
_geom_angle_atom_site_label_2
_geom_angle_atom_site_label_3
_geom_angle
C1 S1 C4 91.86(16)
C6 N1 C10 123.79(19)
C6 N1 C7 119.49(19)
C10 N1 C7 116.62(18)
C2 C1 S1 112.7(3)
C2 C1 H1 123.7
S1 C1 H1 123.7
C4 C3 C2 112.2(3)
C4 C3 H3 123.9
C2 C3 H3 123.9
C1 C2 C3 113.0(3)
C1 C2 H2 123.5
C3 C2 H2 123.5
C3 C4 C5 127.9(2)
C3 C4 S1 110.3(2)
C5 C4 S1 121.9(2)
C4 C5 C6 114.1(2)
C4 C5 H5A 108.7
C6 C5 H5A 108.7
C4 C5 H5B 108.7
C6 C5 H5B 108.7
H5A C5 H5B 107.6
O1 C6 N1 122.3(2)
O1 C6 C5 118.8(2)
N1 C6 C5 118.9(2)
N1 C7 C9 113.6(2)
N1 C7 C8 111.4(2)
C9 C7 C8 112.8(3)
N1 C7 H7 106.1
C9 C7 H7 106.1
C8 C7 H7 106.1
C7 C9 H9A 109.5
C7 C9 H9B 109.5
H9A C9 H9B 109.5
C7 C9 H9C 109.5
H9A C9 H9C 109.5
H9B C9 H9C 109.5
C7 C8 H8A 109.5
C7 C8 H8B 109.5
H8A C8 H8B 109.5
C7 C8 H8C 109.5
H8A C8 H8C 109.5
H8B C8 H8C 109.5
C10 C11 H11A 109.5
C10 C11 H11B 109.5
H11A C11 H11B 109.5
C10 C11 H11C 109.5
H11A C11 H11C 109.5
H11B C11 H11C 109.5
C10 C12 H12A 109.5
C10 C12 H12B 109.5
H12A C12 H12B 109.5
C10 C12 H12C 109.5
H12A C12 H12C 109.5
H12B C12 H12C 109.5
N1 C10 C12 112.8(2)
N1 C10 C11 110.7(2)
C12 C10 C11 111.5(2)
N1 C10 H10 107.2
C12 C10 H10 107.2
C11 C10 H10 107.2

loop_
_geom_bond_atom_site_label_1
_geom_bond_atom_site_label_2
_geom_bond_distance
S1 C1 1.695(4)
S1 C4 1.698(3)
O1 C6 1.218(3)
N1 C6 1.341(3)
N1 C10 1.469(3)
N1 C7 1.473(3)
C1 C2 1.316(5)
C1 H1 0.9300
C3 C4 1.379(4)
C3 C2 1.402(4)
C3 H3 0.9300
C2 H2 0.9300
C4 C5 1.494(3)
C5 C6 1.518(3)
C5 H5A 0.9700
C5 H5B 0.9700
C7 C9 1.508(4)
C7 C8 1.513(4)
C7 H7 0.9800
C9 H9A 0.9600
C9 H9B 0.9600
C9 H9C 0.9600
C8 H8A 0.9600
C8 H8B 0.9600
C8 H8C 0.9600
C11 C10 1.510(4)
C11 H11A 0.9600
C11 H11B 0.9600
C11 H11C 0.9600
C12 C10 1.505(4)
C12 H12A 0.9600
C12 H12B 0.9600
C12 H12C 0.9600
C10 H10 0.9800

loop_
_geom_torsion_atom_site_label_1
_geom_torsion_atom_site_label_2
_geom_torsion_atom_site_label_3
_geom_torsion_atom_site_label_4
_geom_torsion
C4 S1 C1 C2 -0.2(3)
S1 C1 C2 C3 -0.5(4)
C4 C3 C2 C1 1.1(4)
C2 C3 C4 C5 177.4(2)
C2 C3 C4 S1 -1.1(3)
C1 S1 C4 C3 0.8(2)
C1 S1 C4 C5 -177.9(2)
C3 C4 C5 C6 -132.5(3)
S1 C4 C5 C6 45.9(3)
C10 N1 C6 O1 173.9(2)
C7 N1 C6 O1 -2.4(3)
C10 N1 C6 C5 -6.4(3)
C7 N1 C6 C5 177.3(2)
C4 C5 C6 O1 -106.2(3)
C4 C5 C6 N1 74.1(3)
C6 N1 C7 C9 61.7(3)
C10 N1 C7 C9 -114.8(3)
C6 N1 C7 C8 -67.0(3)
C10 N1 C7 C8 116.5(2)
C6 N1 C10 C12 127.7(2)
C7 N1 C10 C12 -55.9(3)
C6 N1 C10 C11 -106.7(3)
C7 N1 C10 C11 69.7(3)
